data_7230089
loop_
_publ_author_name
'Hema, Kuntrapakam'
'Sureshan, Kana M.'

_publ_section_title
;
 Three-way competition in a topochemical reaction: permutative
 azide--alkyne cycloaddition reactions leading to a vast library of
 products in the crystal
;
_journal_issue 11
_journal_name_full CrystEngComm
_journal_page_first 1478
_journal_paper_doi 10.1039/C8CE00131F
_journal_volume 20
_journal_year 2018
_chemical_absolute_configuration rm
_chemical_formula_moiety 'C11 H15 N3 O4'
_chemical_formula_sum 'C11 H15 N3 O4'
_chemical_formula_weight 253.26
_space_group_crystal_system monoclinic
_space_group_IT_number 4
_space_group_name_Hall 'P 2yb'
_space_group_name_H-M_alt 'P 1 21 1'
_symmetry_space_group_name_Hall 'P 2yb'
_symmetry_space_group_name_H-M 'P 1 21 1'
_atom_sites_solution_hydrogens geom
_audit_creation_method SHELXL-2014
_audit_update_record
;
2018-01-26 deposited with the CCDC.
2018-02-07 downloaded from the CCDC.
;
_cell_angle_alpha 90
_cell_angle_beta 97.5350(10)
_cell_angle_gamma 90
_cell_formula_units_Z 4
_cell_length_a 10.9281(2)
_cell_length_b 9.8404(3)
_cell_length_c 11.7942(3)
_cell_measurement_reflns_used 4418
_cell_measurement_temperature 296(2)
_cell_measurement_theta_max 24.62
_cell_measurement_theta_min 2.71
_cell_volume 1257.36(6)
_computing_cell_refinement 'Bruker SAINT'
_computing_data_collection 'Bruker APEX2'
_computing_data_reduction 'Bruker SAINT'
_computing_molecular_graphics 'Bruker SHELXTL'
_computing_publication_material 'Bruker SHELXTL'
_computing_structure_refinement 'SHELXL-2014 (Sheldrick, 2014)'
_computing_structure_solution 'SHELXS-2013 (Sheldrick, 2013)'
_diffrn_ambient_temperature 296(2)
_diffrn_detector_area_resol_mean 0
_diffrn_measured_fraction_theta_full 0.970
_diffrn_measured_fraction_theta_max 0.998
_diffrn_measurement_device_type 'Bruker APEX-II CCD'
_diffrn_measurement_method '\f and \w scans'
_diffrn_radiation_type MoK\a
_diffrn_radiation_wavelength 0.71073
_diffrn_reflns_av_R_equivalents 0.0649
_diffrn_reflns_av_unetI/netI 0.0513
_diffrn_reflns_Laue_measured_fraction_full 0.970
_diffrn_reflns_Laue_measured_fraction_max 0.998
_diffrn_reflns_limit_h_max 12
_diffrn_reflns_limit_h_min -12
_diffrn_reflns_limit_k_max 9
_diffrn_reflns_limit_k_min -11
_diffrn_reflns_limit_l_max 14
_diffrn_reflns_limit_l_min -14
_diffrn_reflns_number 9548
_diffrn_reflns_point_group_measured_fraction_full 0.852
_diffrn_reflns_point_group_measured_fraction_max 0.877
_diffrn_reflns_theta_full 25.242
_diffrn_reflns_theta_max 24.998
_diffrn_reflns_theta_min 2.389
_diffrn_source 'sealed tube'
_exptl_absorpt_coefficient_mu 0.103
_exptl_absorpt_correction_T_max 0.9846
_exptl_absorpt_correction_T_min 0.9796
_exptl_absorpt_correction_type multi-scan
_exptl_absorpt_process_details SADABS
_exptl_crystal_colour colourless
_exptl_crystal_density_diffrn 1.338
_exptl_crystal_density_meas 1.338
_exptl_crystal_density_method NONE
_exptl_crystal_description block
_exptl_crystal_F_000 536
_exptl_crystal_size_max 0.200
_exptl_crystal_size_mid 0.150
_exptl_crystal_size_min 0.150
_refine_diff_density_max 0.097
_refine_diff_density_min -0.138
_refine_diff_density_rms 0.030
_refine_ls_abs_structure_details
;
 Flack x determined using 1184 quotients [(I+)-(I-)]/[(I+)+(I-)]
 (Parsons, Flack and Wagner, Acta Cryst. B69 (2013) 249-259).
;
_refine_ls_abs_structure_Flack -0.5(10)
_refine_ls_extinction_method none
_refine_ls_goodness_of_fit_ref 0.985
_refine_ls_hydrogen_treatment constr
_refine_ls_matrix_type full
_refine_ls_number_parameters 329
_refine_ls_number_reflns 3885
_refine_ls_number_restraints 1
_refine_ls_restrained_S_all 0.985
_refine_ls_R_factor_all 0.0406
_refine_ls_R_factor_gt 0.0317
_refine_ls_shift/su_max 0.000
_refine_ls_shift/su_mean 0.000
_refine_ls_structure_factor_coef Fsqd
_refine_ls_weighting_details 'w=1/[\s^2^(Fo^2^)+(0.0410P)^2^] where P=(Fo^2^+2Fc^2^)/3'
_refine_ls_weighting_scheme calc
_refine_ls_wR_factor_gt 0.0763
_refine_ls_wR_factor_ref 0.0802
_reflns_Friedel_coverage 0.652
_reflns_Friedel_fraction_full 0.719
_reflns_Friedel_fraction_max 0.739
_reflns_number_gt 3283
_reflns_number_total 3885
_reflns_threshold_expression 'I > 2\s(I)'
_cod_data_source_file c8ce00131f2.cif
_cod_data_source_block COMPOUND_2
_cod_depositor_comments 'Adding full bibliography for 7230088--7230090.cif.'
_cod_database_code 7230089
_shelx_space_group_comment
;
The symmetry employed for this shelxl refinement is uniquely defined
by the following loop, which should always be used as a source of
symmetry information in preference to the above space-group names.
They are only intended as comments.
;
_shelx_estimated_absorpt_t_min 0.980
_shelx_estimated_absorpt_t_max 0.985
_shelxl_version_number 2014-3

loop_
_space_group_symop_operation_xyz
'x, y, z'
'-x, y+1/2, -z'

loop_
_atom_site_label
_atom_site_type_symbol
_atom_site_fract_x
_atom_site_fract_y
_atom_site_fract_z
_atom_site_U_iso_or_equiv
_atom_site_adp_type
_atom_site_occupancy
_atom_site_site_symmetry_order
_atom_site_calc_flag
_atom_site_refinement_flags_posn
_atom_site_refinement_flags_adp
C1A C 0.3378(3) -0.1229(4) 1.3569(3) 0.0704(9) Uani 1 1 d . .
H1A H 0.2621 -0.1243 1.3932 0.084 Uiso 1 1 calc R U
C2A C 0.3084(2) -0.0915(3) 1.2303(3) 0.0612(7) Uani 1 1 d . .
H2A H 0.2208 -0.1029 1.2013 0.073 Uiso 1 1 calc R U
C1B C 0.1762(2) 0.4827(3) 0.8330(2) 0.0575(7) Uani 1 1 d . .
H1B H 0.1969 0.5701 0.8704 0.069 Uiso 1 1 calc R U
C3A C 0.3520(2) 0.0519(3) 1.2221(2) 0.0522(7) Uani 1 1 d . .
H3A H 0.2889 0.1136 1.2445 0.063 Uiso 1 1 calc R U
C2B C 0.0429(2) 0.4816(3) 0.7768(2) 0.0555(7) Uani 1 1 d . .
H2B H -0.0085 0.5500 0.8081 0.067 Uiso 1 1 calc R U
C4A C 0.4631(2) 0.0533(3) 1.3143(2) 0.0494(6) Uani 1 1 d . .
H4A H 0.5317 0.0037 1.2878 0.059 Uiso 1 1 calc R U
C3B C 0.0557(2) 0.5045(3) 0.6527(2) 0.0520(6) Uani 1 1 d . .
H3B H 0.0719 0.6011 0.6409 0.062 Uiso 1 1 calc R U
C5A C 0.5055(2) 0.1929(3) 1.3558(2) 0.0588(8) Uani 1 1 d . .
H5A1 H 0.4351 0.2473 1.3701 0.071 Uiso 1 1 calc R U
H5A2 H 0.5612 0.1854 1.4267 0.071 Uiso 1 1 calc R U
C4B C 0.17252(18) 0.4234(3) 0.6414(2) 0.0470(6) Uani 1 1 d . .
H4B H 0.1546 0.3258 0.6409 0.056 Uiso 1 1 calc R U
C6A C 0.4085(3) -0.2976(4) 1.2527(3) 0.0702(8) Uani 1 1 d . .
C5B C 0.2345(2) 0.4604(3) 0.5395(2) 0.0572(7) Uani 1 1 d . .
H5B1 H 0.2429 0.5583 0.5349 0.069 Uiso 1 1 calc R U
H5B2 H 0.3163 0.4204 0.5464 0.069 Uiso 1 1 calc R U
C7A C 0.5377(3) -0.3443(5) 1.2496(4) 0.1074(14) Uani 1 1 d . .
H7A1 H 0.5924 -0.2675 1.2579 0.161 Uiso 1 1 calc R U
H7A2 H 0.5435 -0.3884 1.1778 0.161 Uiso 1 1 calc R U
H7A3 H 0.5606 -0.4072 1.3110 0.161 Uiso 1 1 calc R U
C6B C 0.0777(2) 0.2928(3) 0.8935(2) 0.0540(7) Uani 1 1 d . .
C8A C 0.3133(4) -0.4064(5) 1.2170(4) 0.1205(17) Uani 1 1 d . .
H8A1 H 0.3259 -0.4818 1.2689 0.181 Uiso 1 1 calc R U
H8A2 H 0.3216 -0.4365 1.1410 0.181 Uiso 1 1 calc R U
H8A3 H 0.2321 -0.3699 1.2185 0.181 Uiso 1 1 calc R U
C7B C 0.1167(3) 0.1521(4) 0.8671(3) 0.0863(10) Uani 1 1 d . .
H7B1 H 0.1638 0.1548 0.8040 0.129 Uiso 1 1 calc R U
H7B3 H 0.0449 0.0964 0.8475 0.129 Uiso 1 1 calc R U
H7B2 H 0.1664 0.1148 0.9329 0.129 Uiso 1 1 calc R U
C9A C 0.4015(3) 0.2292(3) 1.1016(3) 0.0655(8) Uani 1 1 d . .
H9A1 H 0.3408 0.2799 1.1373 0.079 Uiso 1 1 calc R U
H9A2 H 0.3919 0.2537 1.0213 0.079 Uiso 1 1 calc R U
C8B C 0.0097(3) 0.3014(6) 0.9949(3) 0.0947(13) Uani 1 1 d . .
H8B2 H 0.0630 0.2733 1.0620 0.142 Uiso 1 1 calc R U
H8B3 H -0.0612 0.2430 0.9836 0.142 Uiso 1 1 calc R U
H8B1 H -0.0164 0.3934 1.0043 0.142 Uiso 1 1 calc R U
C10A C 0.5283(2) 0.2700(3) 1.1556(2) 0.0554(7) Uani 1 1 d . .
C9B C -0.0458(2) 0.5113(4) 0.4634(2) 0.0646(8) Uani 1 1 d . .
H9B1 H -0.0181 0.6051 0.4658 0.077 Uiso 1 1 calc R U
H9B2 H -0.1283 0.5088 0.4214 0.077 Uiso 1 1 calc R U
C11A C 0.6257(3) 0.3248(4) 1.1125(3) 0.0733(9) Uani 1 1 d . .
H11A H 0.6268 0.3471 1.0360 0.088 Uiso 1 1 calc R U
C10B C 0.0378(2) 0.4287(3) 0.4016(2) 0.0472(6) Uani 1 1 d . .
C11B C 0.0173(2) 0.3545(3) 0.3044(2) 0.0536(7) Uani 1 1 d . .
H11B H -0.0583 0.3472 0.2584 0.064 Uiso 1 1 calc R U
N1A N 0.56827(17) 0.2573(2) 1.26880(19) 0.0530(6) Uani 1 1 d . .
N1B N 0.15925(16) 0.4093(2) 0.43663(17) 0.0480(5) Uani 1 1 d . .
N2A N 0.68557(19) 0.3007(3) 1.2923(2) 0.0692(7) Uani 1 1 d . .
N2B N 0.20916(18) 0.3254(3) 0.36603(18) 0.0564(6) Uani 1 1 d . .
N3A N 0.7206(2) 0.3427(3) 1.1956(3) 0.0811(8) Uani 1 1 d . .
N3B N 0.1220(2) 0.2930(3) 0.28383(19) 0.0590(6) Uani 1 1 d . .
O1A O 0.3924(3) -0.2500(3) 1.3622(2) 0.0994(8) Uani 1 1 d . .
O1B O 0.18494(17) 0.3787(2) 0.91200(17) 0.0707(6) Uani 1 1 d . .
O2A O 0.38596(17) -0.1823(2) 1.17951(17) 0.0637(5) Uani 1 1 d . .
O2B O 0.00464(15) 0.3468(2) 0.79394(15) 0.0552(5) Uani 1 1 d . .
O3A O 0.37711(16) 0.0872(2) 1.11121(15) 0.0588(5) Uani 1 1 d . .
O3B O -0.05070(14) 0.4650(2) 0.57778(15) 0.0612(6) Uani 1 1 d . .
O4A O 0.41875(18) -0.0192(3) 1.40516(16) 0.0711(6) Uani 1 1 d . .
O4B O 0.25004(15) 0.4593(2) 0.74393(15) 0.0613(5) Uani 1 1 d . .

loop_
_atom_site_aniso_label
_atom_site_aniso_U_11
_atom_site_aniso_U_22
_atom_site_aniso_U_33
_atom_site_aniso_U_23
_atom_site_aniso_U_13
_atom_site_aniso_U_12
C1A 0.0671(17) 0.079(3) 0.070(2) 0.0042(16) 0.0269(15) 0.0036(16)
C2A 0.0426(13) 0.064(2) 0.0758(19) -0.0005(15) 0.0023(12) 0.0022(13)
C1B 0.0714(16) 0.0493(18) 0.0499(15) -0.0089(13) 0.0009(13) -0.0078(13)
C3A 0.0404(12) 0.058(2) 0.0560(17) -0.0046(12) -0.0024(11) 0.0106(11)
C2B 0.0647(14) 0.0524(19) 0.0506(15) -0.0048(13) 0.0121(12) 0.0170(13)
C4A 0.0453(12) 0.0597(19) 0.0425(14) -0.0002(12) 0.0027(10) 0.0108(12)
C3B 0.0552(13) 0.0507(18) 0.0503(15) 0.0014(12) 0.0073(11) 0.0110(11)
C5A 0.0515(13) 0.072(2) 0.0498(16) -0.0130(14) -0.0067(11) 0.0130(13)
C4B 0.0380(11) 0.0522(17) 0.0485(14) -0.0053(12) -0.0025(10) -0.0002(11)
C6A 0.0818(19) 0.056(2) 0.075(2) 0.0098(16) 0.0179(16) 0.0003(15)
C5B 0.0430(12) 0.068(2) 0.0601(16) -0.0106(14) 0.0039(11) -0.0100(12)
C7A 0.103(3) 0.072(3) 0.152(4) 0.007(3) 0.034(3) 0.022(2)
C6B 0.0553(13) 0.060(2) 0.0441(14) 0.0022(12) -0.0026(11) -0.0036(13)
C8A 0.142(4) 0.079(4) 0.140(4) 0.016(3) 0.018(3) -0.040(3)
C7B 0.101(2) 0.061(2) 0.089(2) 0.0013(18) -0.0160(19) 0.0033(18)
C9A 0.0721(16) 0.052(2) 0.0639(19) 0.0060(14) -0.0217(13) 0.0045(14)
C8B 0.100(2) 0.136(4) 0.0485(18) 0.006(2) 0.0116(16) -0.004(2)
C10A 0.0597(14) 0.0453(17) 0.0576(16) -0.0003(12) -0.0062(12) 0.0068(12)
C9B 0.0614(15) 0.079(2) 0.0519(17) 0.0131(14) 0.0015(12) 0.0245(15)
C11A 0.0801(19) 0.064(2) 0.074(2) 0.0055(17) 0.0054(16) 0.0015(16)
C10B 0.0442(12) 0.0498(17) 0.0472(14) 0.0099(11) 0.0043(10) 0.0021(11)
C11B 0.0511(14) 0.0573(19) 0.0498(15) 0.0068(12) -0.0031(10) -0.0066(12)
N1A 0.0447(10) 0.0511(15) 0.0591(14) -0.0084(10) -0.0081(10) 0.0041(10)
N1B 0.0396(10) 0.0566(15) 0.0480(11) -0.0013(10) 0.0068(8) -0.0022(9)
N2A 0.0489(12) 0.0639(18) 0.0884(18) -0.0087(14) -0.0150(12) 0.0026(11)
N2B 0.0510(11) 0.0664(18) 0.0524(12) -0.0061(12) 0.0097(10) 0.0014(11)
N3A 0.0613(15) 0.078(2) 0.102(2) 0.0078(17) 0.0032(14) -0.0072(13)
N3B 0.0635(13) 0.0588(17) 0.0536(13) -0.0067(11) 0.0038(10) -0.0007(11)
O1A 0.149(2) 0.080(2) 0.0720(16) 0.0166(12) 0.0249(15) 0.0341(17)
O1B 0.0683(11) 0.0713(16) 0.0654(12) 0.0108(10) -0.0177(9) -0.0136(10)
O2A 0.0783(12) 0.0501(13) 0.0638(12) -0.0017(9) 0.0138(9) -0.0003(9)
O2B 0.0492(9) 0.0642(14) 0.0501(10) 0.0060(8) -0.0007(7) -0.0010(8)
O3A 0.0671(11) 0.0509(13) 0.0522(11) 0.0000(9) -0.0154(8) 0.0016(9)
O3B 0.0429(8) 0.0905(17) 0.0497(11) 0.0088(10) 0.0042(7) 0.0181(9)
O4A 0.0733(12) 0.0911(18) 0.0497(12) 0.0023(11) 0.0109(9) -0.0020(11)
O4B 0.0488(9) 0.0783(16) 0.0542(11) -0.0127(9) -0.0030(8) -0.0079(9)

loop_
_atom_type_symbol
_atom_type_description
_atom_type_scat_dispersion_real
_atom_type_scat_dispersion_imag
_atom_type_scat_source
C C 0.0033 0.0016 'International Tables Vol C Tables 4.2.6.8 and 6.1.1.4'
H H 0.0000 0.0000 'International Tables Vol C Tables 4.2.6.8 and 6.1.1.4'
N N 0.0061 0.0033 'International Tables Vol C Tables 4.2.6.8 and 6.1.1.4'
O O 0.0106 0.0060 'International Tables Vol C Tables 4.2.6.8 and 6.1.1.4'

loop_
_geom_angle_atom_site_label_1
_geom_angle_atom_site_label_2
_geom_angle_atom_site_label_3
_geom_angle
O1A C1A O4A 112.9(3)
O1A C1A C2A 105.3(3)
O4A C1A C2A 106.8(3)
O1A C1A H1A 110.6
O4A C1A H1A 110.6
C2A C1A H1A 110.6
O2A C2A C3A 110.7(2)
O2A C2A C1A 103.0(2)
C3A C2A C1A 103.2(2)
O2A C2A H2A 113.0
C3A C2A H2A 113.0
C1A C2A H2A 113.0
O1B C1B O4B 112.5(3)
O1B C1B C2B 105.5(2)
O4B C1B C2B 106.3(2)
O1B C1B H1B 110.8
O4B C1B H1B 110.8
C2B C1B H1B 110.8
O3A C3A C2A 113.2(2)
O3A C3A C4A 115.20(19)
C2A C3A C4A 101.2(2)
O3A C3A H3A 109.0
C2A C3A H3A 109.0
C4A C3A H3A 109.0
O2B C2B C3B 110.3(2)
O2B C2B C1B 103.3(2)
C3B C2B C1B 102.6(2)
O2B C2B H2B 113.3
C3B C2B H2B 113.3
C1B C2B H2B 113.3
O4A C4A C5A 109.4(2)
O4A C4A C3A 102.42(19)
C5A C4A C3A 115.0(2)
O4A C4A H4A 109.9
C5A C4A H4A 109.9
C3A C4A H4A 109.9
O3B C3B C2B 113.1(2)
O3B C3B C4B 115.4(2)
C2B C3B C4B 101.1(2)
O3B C3B H3B 109.0
C2B C3B H3B 109.0
C4B C3B H3B 109.0
N1A C5A C4A 108.7(2)
N1A C5A H5A1 109.9
C4A C5A H5A1 109.9
N1A C5A H5A2 109.9
C4A C5A H5A2 109.9
H5A1 C5A H5A2 108.3
O4B C4B C5B 109.80(19)
O4B C4B C3B 101.94(19)
C5B C4B C3B 114.5(2)
O4B C4B H4B 110.1
C5B C4B H4B 110.1
C3B C4B H4B 110.1
O1A C6A O2A 105.0(3)
O1A C6A C7A 111.0(3)
O2A C6A C7A 108.6(3)
O1A C6A C8A 109.1(3)
O2A C6A C8A 109.6(3)
C7A C6A C8A 113.2(4)
N1B C5B C4B 108.48(19)
N1B C5B H5B1 110.0
C4B C5B H5B1 110.0
N1B C5B H5B2 110.0
C4B C5B H5B2 110.0
H5B1 C5B H5B2 108.4
C6A C7A H7A1 109.5
C6A C7A H7A2 109.5
H7A1 C7A H7A2 109.5
C6A C7A H7A3 109.5
H7A1 C7A H7A3 109.5
H7A2 C7A H7A3 109.5
O2B C6B O1B 105.2(2)
O2B C6B C8B 110.7(2)
O1B C6B C8B 109.1(3)
O2B C6B C7B 108.4(2)
O1B C6B C7B 109.1(2)
C8B C6B C7B 113.9(3)
C6A C8A H8A1 109.5
C6A C8A H8A2 109.5
H8A1 C8A H8A2 109.5
C6A C8A H8A3 109.5
H8A1 C8A H8A3 109.5
H8A2 C8A H8A3 109.5
C6B C7B H7B1 109.5
C6B C7B H7B3 109.5
H7B1 C7B H7B3 109.5
C6B C7B H7B2 109.5
H7B1 C7B H7B2 109.5
H7B3 C7B H7B2 109.5
O3A C9A C10A 113.5(2)
O3A C9A H9A1 108.9
C10A C9A H9A1 108.9
O3A C9A H9A2 108.9
C10A C9A H9A2 108.9
H9A1 C9A H9A2 107.7
C6B C8B H8B2 109.5
C6B C8B H8B3 109.5
H8B2 C8B H8B3 109.5
C6B C8B H8B1 109.5
H8B2 C8B H8B1 109.5
H8B3 C8B H8B1 109.5
C11A C10A N1A 103.9(2)
C11A C10A C9A 132.5(3)
N1A C10A C9A 123.6(3)
O3B C9B C10B 112.9(2)
O3B C9B H9B1 109.0
C10B C9B H9B1 109.0
O3B C9B H9B2 109.0
C10B C9B H9B2 109.0
H9B1 C9B H9B2 107.8
N3A C11A C10A 110.4(3)
N3A C11A H11A 124.8
C10A C11A H11A 124.8
N1B C10B C11B 103.3(2)
N1B C10B C9B 124.8(2)
C11B C10B C9B 131.9(2)
N3B C11B C10B 110.2(2)
N3B C11B H11B 124.9
C10B C11B H11B 124.9
N2A N1A C10A 110.4(2)
N2A N1A C5A 121.2(2)
C10A N1A C5A 128.0(2)
N2B N1B C10B 111.2(2)
N2B N1B C5B 119.82(19)
C10B N1B C5B 128.9(2)
N3A N2A N1A 107.4(2)
N3B N2B N1B 107.17(19)
N2A N3A C11A 107.9(2)
N2B N3B C11B 108.2(2)
C1A O1A C6A 111.4(3)
C1B O1B C6B 110.5(2)
C2A O2A C6A 108.1(2)
C2B O2B C6B 108.8(2)
C3A O3A C9A 112.0(2)
C3B O3B C9B 111.8(2)
C1A O4A C4A 108.3(2)
C1B O4B C4B 109.51(17)

loop_
_geom_bond_atom_site_label_1
_geom_bond_atom_site_label_2
_geom_bond_distance
C1A O1A 1.383(4)
C1A O4A 1.420(4)
C1A C2A 1.517(4)
C1A H1A 0.9800
C2A O2A 1.418(4)
C2A C3A 1.496(4)
C2A H2A 0.9800
C1B O1B 1.379(4)
C1B O4B 1.425(3)
C1B C2B 1.519(4)
C1B H1B 0.9800
C3A O3A 1.415(3)
C3A C4A 1.520(3)
C3A H3A 0.9800
C2B O2B 1.413(4)
C2B C3B 1.504(4)
C2B H2B 0.9800
C4A O4A 1.424(3)
C4A C5A 1.511(4)
C4A H4A 0.9800
C3B O3B 1.419(3)
C3B C4B 1.526(3)
C3B H3B 0.9800
C5A N1A 1.452(4)
C5A H5A1 0.9700
C5A H5A2 0.9700
C4B O4B 1.427(3)
C4B C5B 1.500(4)
C4B H4B 0.9800
C6A O1A 1.406(4)
C6A O2A 1.427(4)
C6A C7A 1.491(4)
C6A C8A 1.514(5)
C5B N1B 1.463(3)
C5B H5B1 0.9700
C5B H5B2 0.9700
C7A H7A1 0.9600
C7A H7A2 0.9600
C7A H7A3 0.9600
C6B O2B 1.433(3)
C6B O1B 1.439(3)
C6B C8B 1.490(4)
C6B C7B 1.494(5)
C8A H8A1 0.9600
C8A H8A2 0.9600
C8A H8A3 0.9600
C7B H7B1 0.9600
C7B H7B3 0.9600
C7B H7B2 0.9600
C9A O3A 1.429(4)
C9A C10A 1.502(4)
C9A H9A1 0.9700
C9A H9A2 0.9700
C8B H8B2 0.9600
C8B H8B3 0.9600
C8B H8B1 0.9600
C10A C11A 1.351(4)
C10A N1A 1.354(3)
C9B O3B 1.432(3)
C9B C10B 1.484(4)
C9B H9B1 0.9700
C9B H9B2 0.9700
C11A N3A 1.341(4)
C11A H11A 0.9300
C10B N1B 1.351(3)
C10B C11B 1.353(4)
C11B N3B 1.344(4)
C11B H11B 0.9300
N1A N2A 1.345(3)
N1B N2B 1.338(3)
N2A N3A 1.316(4)
N2B N3B 1.306(3)

loop_
_geom_hbond_atom_site_label_D
_geom_hbond_atom_site_label_H
_geom_hbond_atom_site_label_A
_geom_hbond_distance_DH
_geom_hbond_distance_HA
_geom_hbond_distance_DA
_geom_hbond_angle_DHA
_geom_hbond_site_symmetry_A
C1A H1A O3B 0.98 2.54 3.438(3) 152.8 2_547
C2A H2A O2B 0.98 2.52 3.449(3) 158.1 2_547
C3A H3A N3B 0.98 2.62 3.600(3) 173.8 1_556
C4A H4A O4B 0.98 2.50 3.424(3) 156.9 2_647
C5A H5A1 N2B 0.97 2.58 3.508(3) 160.1 1_556
C5A H5A2 O1A 0.97 2.56 3.413(4) 147.4 2_658
C8A H8A1 N2B 0.96 2.63 3.446(5) 142.9 1_546
C8B H8B2 N3B 0.96 2.62 3.469(4) 147.8 1_556
C11A H11A O2A 0.93 2.54 3.431(4) 159.5 2_657
C11B H11B N3A 0.93 2.43 3.329(3) 161.8 1_454
C1A H1A O3B 0.98 2.54 3.438(3) 152.8 2_547
C2A H2A O2B 0.98 2.52 3.449(3) 158.1 2_547
C3A H3A N3B 0.98 2.62 3.600(3) 173.8 1_556
C4A H4A O4B 0.98 2.50 3.424(3) 156.9 2_647
C5A H5A1 N2B 0.97 2.58 3.508(3) 160.1 1_556
C5A H5A2 O1A 0.97 2.56 3.413(4) 147.4 2_658
C8A H8A1 N2B 0.96 2.63 3.446(5) 142.9 1_546
C8B H8B2 N3B 0.96 2.62 3.469(4) 147.8 1_556
C11A H11A O2A 0.93 2.54 3.431(4) 159.5 2_657
C11B H11B N3A 0.93 2.43 3.329(3) 161.8 1_454
